data_2203274
loop_
_publ_author_name
'Hong-Ping Xiao'
'Xin-Hua Li'
'Ming-De Ye'
'Mao-Lin Hu'

_publ_section_title
;
 \m-Terephthalato-bis[aquachloro(1,10-phenanthroline)copper(II)]
;
_journal_issue 3
_journal_name_full 'Acta Crystallographica Section E'
_journal_page_first m253
_journal_page_last m254
_journal_paper_doi 10.1107/S1600536804002107
_journal_volume 60
_journal_year 2004
_chemical_formula_iupac '[Cu2 (C8 H4 O4) Cl2 (C12 H8 N2)2 (H2 O)2]'
_chemical_formula_moiety 'C32 H24 Cl2 Cu2 N4 O6'
_chemical_formula_sum 'C32 H24 Cl2 Cu2 N4 O6'
_chemical_formula_weight 758.55
_chemical_name_systematic
;
\m-Terephthalato-bis[aquachloro(1,10-phenanthroline)copper(II)]
;
_space_group_IT_number 2
_symmetry_cell_setting triclinic
_symmetry_space_group_name_Hall '-P 1'
_symmetry_space_group_name_H-M 'P -1'
_atom_sites_solution_hydrogens geom
_atom_sites_solution_primary direct
_atom_sites_solution_secondary difmap
_audit_creation_method SHELXL-97
_cell_angle_alpha 63.154(2)
_cell_angle_beta 68.579(2)
_cell_angle_gamma 78.644(2)
_cell_formula_units_Z 1
_cell_length_a 8.6846(10)
_cell_length_b 9.7645(11)
_cell_length_c 10.4676(12)
_cell_measurement_reflns_used 678
_cell_measurement_temperature 273(2)
_cell_measurement_theta_max 21.98
_cell_measurement_theta_min 2.37
_cell_volume 736.74(15)
_computing_cell_refinement SMART
_computing_data_collection 'SMART (Bruker, 2000)'
_computing_data_reduction 'SAINT (Bruker, 2000)'
_computing_molecular_graphics SHELXTL
_computing_publication_material SHELXTL
_computing_structure_refinement SHELXTL
_computing_structure_solution 'SHELXTL (Bruker, 2000)'
_diffrn_ambient_temperature 273(2)
_diffrn_measured_fraction_theta_full 0.992
_diffrn_measured_fraction_theta_max 0.992
_diffrn_measurement_device_type 'Bruker APEX area-detector'
_diffrn_measurement_method '\f and \w'
_diffrn_radiation_monochromator graphite
_diffrn_radiation_source 'fine-focus sealed tube'
_diffrn_radiation_type MoK\a
_diffrn_radiation_wavelength 0.71073
_diffrn_reflns_av_R_equivalents 0.0142
_diffrn_reflns_av_sigmaI/netI 0.0215
_diffrn_reflns_limit_h_max 10
_diffrn_reflns_limit_h_min -10
_diffrn_reflns_limit_k_max 11
_diffrn_reflns_limit_k_min -11
_diffrn_reflns_limit_l_max 12
_diffrn_reflns_limit_l_min -12
_diffrn_reflns_number 5423
_diffrn_reflns_theta_full 25.20
_diffrn_reflns_theta_max 25.20
_diffrn_reflns_theta_min 2.30
_diffrn_standards_number 0
_exptl_absorpt_coefficient_mu 1.679
_exptl_absorpt_correction_T_max 0.6321
_exptl_absorpt_correction_T_min 0.5452
_exptl_absorpt_correction_type multi-scan
_exptl_absorpt_process_details '(SADABS; Bruker, 2000)'
_exptl_crystal_colour green
_exptl_crystal_density_diffrn 1.710
_exptl_crystal_density_method 'not measured'
_exptl_crystal_description prism
_exptl_crystal_F_000 384
_exptl_crystal_size_max 0.40
_exptl_crystal_size_mid 0.31
_exptl_crystal_size_min 0.28
_refine_diff_density_max 0.316
_refine_diff_density_min -0.289
_refine_ls_extinction_coef 0.0009(2)
_refine_ls_extinction_expression Fc^*^=kFc[1+0.001xFc^2^\l^3^/sin(2\q)]^-1/4^
_refine_ls_extinction_method SHELXTL
_refine_ls_goodness_of_fit_ref 1.088
_refine_ls_hydrogen_treatment constr
_refine_ls_matrix_type full
_refine_ls_number_parameters 210
_refine_ls_number_reflns 2628
_refine_ls_number_restraints 0
_refine_ls_restrained_S_all 1.088
_refine_ls_R_factor_all 0.0304
_refine_ls_R_factor_gt 0.0286
_refine_ls_shift/su_max 0.001
_refine_ls_shift/su_mean 0.000
_refine_ls_structure_factor_coef Fsqd
_refine_ls_weighting_details 'calc w = 1/[\s^2^(Fo^2^)+(0.043P)^2^+0.2928P] where P = (Fo^2^+2Fc^2^)/3'
_refine_ls_weighting_scheme calc
_refine_ls_wR_factor_gt 0.0754
_refine_ls_wR_factor_ref 0.0763
_reflns_number_gt 2458
_reflns_number_total 2628
_reflns_threshold_expression I>2\s(I)
_cod_data_source_file cf6325.cif
_cod_data_source_block I
_cod_depositor_comments
;
The following automatic conversions were performed:
'_symmetry_cell_setting' value 'Triclinic' changed to 'triclinic'
according to '/home/saulius/struct/CIF-dictionaries/cif_core.dic'
dictionary named 'cif_core.dic' version 2.4.1 from 2010-06-29.

Automatic conversion script
Id: cif_fix_enum 1527 2010-12-29 10:47:43Z saulius 

The following automatic conversions were performed:

'_symmetry_cell_setting' value 'Triclinic' changed to 'triclinic'
according to /home/saulius/struct/CIF-dictionaries/cif_core.dic
dictionary named 'cif_core.dic' version 2.4.1 from 2010-06-29.

Automatic conversion script
Id: cif_fix_values 1715 2011-07-08 13:25:40Z adriana 
;
_cod_database_code 2203274
_cod_database_fobs_code 2203274

loop_
_symmetry_equiv_pos_as_xyz
'x, y, z'
'-x, -y, -z'

loop_
_atom_site_label
_atom_site_fract_x
_atom_site_fract_y
_atom_site_fract_z
_atom_site_U_iso_or_equiv
_atom_site_adp_type
_atom_site_calc_flag
_atom_site_refinement_flags
_atom_site_occupancy
_atom_site_type_symbol
Cu1 0.43734(3) 0.71383(3) 0.11959(3) 0.03259(12) Uani d . 1 Cu
Cl1 0.55379(7) 0.44824(7) 0.22996(6) 0.03937(16) Uani d . 1 Cl
O1 0.62490(19) 0.8257(2) 0.07777(19) 0.0417(4) Uani d . 1 O
O2 0.8032(2) 0.8133(2) -0.1341(2) 0.0481(5) Uani d . 1 O
O3 0.50599(19) 0.75379(19) -0.09812(17) 0.0411(4) Uani d . 1 O
H3B 0.4859 0.6794 -0.1052 0.062 Uiso calc R 1 H
H3 0.6033 0.7769 -0.1386 0.062 Uiso d R 1 H
N1 0.3192(2) 0.7729(2) 0.2951(2) 0.0340(4) Uani d . 1 N
N2 0.2099(2) 0.6428(2) 0.1731(2) 0.0300(4) Uani d . 1 N
C1 0.3807(3) 0.8296(3) 0.3590(3) 0.0432(6) Uani d . 1 C
H1 0.4934 0.8470 0.3216 0.052 Uiso calc R 1 H
C2 0.2821(3) 0.8641(3) 0.4806(3) 0.0471(6) Uani d . 1 C
H2 0.3296 0.9026 0.5237 0.057 Uiso calc R 1 H
C3 0.1168(3) 0.8416(3) 0.5364(3) 0.0416(6) Uani d . 1 C
H3A 0.0505 0.8650 0.6171 0.050 Uiso calc R 1 H
C4 0.0473(3) 0.7824(2) 0.4702(2) 0.0351(5) Uani d . 1 C
C5 -0.1244(3) 0.7483(3) 0.5230(3) 0.0412(6) Uani d . 1 C
H5 -0.1980 0.7731 0.6006 0.049 Uiso calc R 1 H
C6 -0.1802(3) 0.6808(3) 0.4614(3) 0.0402(5) Uani d . 1 C
H6 -0.2918 0.6598 0.4975 0.048 Uiso calc R 1 H
C7 -0.0708(3) 0.6408(2) 0.3414(2) 0.0325(5) Uani d . 1 C
C8 -0.1192(3) 0.5628(3) 0.2790(3) 0.0381(5) Uani d . 1 C
H8 -0.2290 0.5380 0.3113 0.046 Uiso calc R 1 H
C9 -0.0032(3) 0.5239(3) 0.1702(3) 0.0392(5) Uani d . 1 C
H9 -0.0334 0.4692 0.1303 0.047 Uiso calc R 1 H
C10 0.1603(3) 0.5655(3) 0.1187(3) 0.0359(5) Uani d . 1 C
H10 0.2372 0.5385 0.0439 0.043 Uiso calc R 1 H
C11 0.0956(3) 0.6770(2) 0.2853(2) 0.0281(4) Uani d . 1 C
C12 0.1550(3) 0.7483(2) 0.3511(2) 0.0296(4) Uani d . 1 C
C13 0.7632(3) 0.8495(2) -0.0261(2) 0.0324(5) Uani d . 1 C
C14 0.8857(3) 0.9282(2) -0.0130(2) 0.0295(4) Uani d . 1 C
C15 0.8351(3) 1.0011(2) 0.0840(2) 0.0325(5) Uani d . 1 C
H15 0.7242 1.0022 0.1407 0.039 Uiso calc R 1 H
C16 1.0519(3) 0.9279(2) -0.0968(2) 0.0328(5) Uani d . 1 C
H16 1.0874 0.8796 -0.1621 0.039 Uiso calc R 1 H

loop_
_atom_site_aniso_label
_atom_site_aniso_U_11
_atom_site_aniso_U_22
_atom_site_aniso_U_33
_atom_site_aniso_U_12
_atom_site_aniso_U_13
_atom_site_aniso_U_23
Cu1 0.02356(17) 0.04665(19) 0.03506(18) -0.01165(11) -0.00056(11) -0.02593(14)
Cl1 0.0326(3) 0.0498(3) 0.0447(3) -0.0055(2) -0.0096(2) -0.0276(3)
O1 0.0287(8) 0.0611(10) 0.0458(9) -0.0197(7) 0.0023(7) -0.0348(8)
O2 0.0338(9) 0.0768(12) 0.0499(10) -0.0201(8) 0.0012(8) -0.0440(10)
O3 0.0345(9) 0.0584(10) 0.0393(9) -0.0166(7) -0.0026(7) -0.0290(8)
N1 0.0299(10) 0.0423(10) 0.0347(10) -0.0081(8) -0.0039(8) -0.0223(8)
N2 0.0261(9) 0.0364(9) 0.0299(9) -0.0072(7) -0.0047(7) -0.0166(8)
C1 0.0395(13) 0.0563(15) 0.0445(13) -0.0128(11) -0.0092(11) -0.0287(12)
C2 0.0558(16) 0.0542(15) 0.0455(14) -0.0073(12) -0.0158(12) -0.0307(12)
C3 0.0513(15) 0.0433(13) 0.0327(12) -0.0010(11) -0.0080(11) -0.0223(10)
C4 0.0385(12) 0.0330(11) 0.0301(11) -0.0001(9) -0.0066(9) -0.0139(9)
C5 0.0346(13) 0.0469(13) 0.0325(12) 0.0014(10) 0.0010(10) -0.0186(10)
C6 0.0244(11) 0.0462(13) 0.0379(12) -0.0023(10) -0.0005(9) -0.0140(11)
C7 0.0268(11) 0.0340(11) 0.0306(11) -0.0039(8) -0.0079(9) -0.0081(9)
C8 0.0283(11) 0.0437(13) 0.0386(12) -0.0119(10) -0.0100(10) -0.0103(10)
C9 0.0423(13) 0.0448(13) 0.0369(12) -0.0158(10) -0.0135(10) -0.0158(10)
C10 0.0374(12) 0.0421(12) 0.0332(11) -0.0099(10) -0.0066(10) -0.0199(10)
C11 0.0267(10) 0.0289(10) 0.0266(10) -0.0033(8) -0.0060(8) -0.0106(8)
C12 0.0293(11) 0.0308(11) 0.0279(10) -0.0039(8) -0.0055(9) -0.0130(9)
C13 0.0276(11) 0.0369(11) 0.0358(12) -0.0081(9) -0.0059(9) -0.0181(10)
C14 0.0278(11) 0.0310(11) 0.0310(11) -0.0069(8) -0.0071(9) -0.0134(9)
C15 0.0237(10) 0.0388(12) 0.0359(11) -0.0072(9) -0.0019(9) -0.0199(10)
C16 0.0306(11) 0.0370(11) 0.0353(11) -0.0078(9) -0.0045(9) -0.0208(10)

loop_
_atom_type_symbol
_atom_type_description
_atom_type_scat_dispersion_real
_atom_type_scat_dispersion_imag
_atom_type_scat_source
C C 0.0033 0.0016 'International Tables Vol C Tables 4.2.6.8 and 6.1.1.4'
H H 0.0000 0.0000 'International Tables Vol C Tables 4.2.6.8 and 6.1.1.4'
N N 0.0061 0.0033 'International Tables Vol C Tables 4.2.6.8 and 6.1.1.4'
O O 0.0106 0.0060 'International Tables Vol C Tables 4.2.6.8 and 6.1.1.4'
Cl Cl 0.1484 0.1585 'International Tables Vol C Tables 4.2.6.8 and 6.1.1.4'
Cu Cu 0.3201 1.2651 'International Tables Vol C Tables 4.2.6.8 and 6.1.1.4'

loop_
_geom_angle_atom_site_label_1
_geom_angle_atom_site_label_2
_geom_angle_atom_site_label_3
_geom_angle_site_symmetry_1
_geom_angle
_geom_angle_publ_flag
N1 Cu1 N2 . 81.46(7) yes
N1 Cu1 O1 . 87.57(7) yes
N1 Cu1 O3 . 152.70(8) yes
N1 Cu1 Cl1 . 105.83(6) yes
N2 Cu1 O1 . 165.59(7) yes
N2 Cu1 O3 . 95.41(7) yes
N2 Cu1 Cl1 . 93.72(5) yes
O1 Cu1 O3 . 90.06(7) yes
O1 Cu1 Cl1 . 98.27(6) yes
O3 Cu1 Cl1 . 101.43(5) yes
C13 O1 Cu1 . 130.41(14) ?
Cu1 O3 H3B . 109.5 ?
Cu1 O3 H3 . 109.5 ?
H3B O3 H3 . 114.0 ?
C1 N1 C12 . 118.11(19) ?
C1 N1 Cu1 . 129.07(16) ?
C12 N1 Cu1 . 112.83(14) ?
C10 N2 C11 . 117.55(18) ?
C10 N2 Cu1 . 129.69(15) ?
C11 N2 Cu1 . 112.72(13) ?
N1 C1 C2 . 122.1(2) ?
N1 C1 H1 . 118.9 ?
C2 C1 H1 . 118.9 ?
C3 C2 C1 . 120.2(2) ?
C3 C2 H2 . 119.9 ?
C1 C2 H2 . 119.9 ?
C2 C3 C4 . 119.0(2) ?
C2 C3 H3A . 120.5 ?
C4 C3 H3A . 120.5 ?
C12 C4 C3 . 117.1(2) ?
C12 C4 C5 . 118.8(2) ?
C3 C4 C5 . 124.1(2) ?
C6 C5 C4 . 120.9(2) ?
C6 C5 H5 . 119.5 ?
C4 C5 H5 . 119.5 ?
C5 C6 C7 . 121.3(2) ?
C5 C6 H6 . 119.4 ?
C7 C6 H6 . 119.4 ?
C11 C7 C8 . 117.2(2) ?
C11 C7 C6 . 118.8(2) ?
C8 C7 C6 . 123.9(2) ?
C9 C8 C7 . 119.1(2) ?
C9 C8 H8 . 120.4 ?
C7 C8 H8 . 120.4 ?
C8 C9 C10 . 120.3(2) ?
C8 C9 H9 . 119.9 ?
C10 C9 H9 . 119.9 ?
N2 C10 C9 . 122.2(2) ?
N2 C10 H10 . 118.9 ?
C9 C10 H10 . 118.9 ?
N2 C11 C7 . 123.54(19) ?
N2 C11 C12 . 116.53(18) ?
C7 C11 C12 . 119.88(19) ?
N1 C12 C4 . 123.4(2) ?
N1 C12 C11 . 116.22(18) ?
C4 C12 C11 . 120.30(19) ?
O2 C13 O1 . 125.5(2) ?
O2 C13 C14 . 119.27(19) ?
O1 C13 C14 . 115.20(19) ?
C16 C14 C15 . 118.85(19) ?
C16 C14 C13 . 120.36(19) ?
C15 C14 C13 . 120.78(19) ?
C16 C15 C14 2_775 120.7(2) ?
C16 C15 H15 2_775 119.7 ?
C14 C15 H15 . 119.7 ?
C15 C16 C14 2_775 120.5(2) ?
C15 C16 H16 2_775 119.8 ?
C14 C16 H16 . 119.8 ?

loop_
_geom_bond_atom_site_label_1
_geom_bond_atom_site_label_2
_geom_bond_site_symmetry_2
_geom_bond_distance
_geom_bond_publ_flag
Cu1 N1 . 2.0267(18) yes
Cu1 N2 . 2.0187(17) yes
Cu1 O1 . 1.9455(15) yes
Cu1 O3 . 1.9992(15) yes
Cu1 Cl1 . 2.4895(7) yes
O1 C13 . 1.268(3) ?
O2 C13 . 1.245(3) ?
O3 H3B . 0.820 ?
O3 H3 . 0.820 ?
N1 C1 . 1.324(3) ?
N1 C12 . 1.354(3) ?
N2 C10 . 1.333(3) ?
N2 C11 . 1.359(3) ?
C1 C2 . 1.394(4) ?
C1 H1 . 0.930 ?
C2 C3 . 1.359(4) ?
C2 H2 . 0.930 ?
C3 C4 . 1.409(3) ?
C3 H3A . 0.930 ?
C4 C12 . 1.393(3) ?
C4 C5 . 1.437(3) ?
C5 C6 . 1.350(3) ?
C5 H5 . 0.930 ?
C6 C7 . 1.435(3) ?
C6 H6 . 0.930 ?
C7 C11 . 1.397(3) ?
C7 C8 . 1.400(3) ?
C8 C9 . 1.363(3) ?
C8 H8 . 0.930 ?
C9 C10 . 1.394(3) ?
C9 H9 . 0.930 ?
C10 H10 . 0.930 ?
C11 C12 . 1.434(3) ?
C13 C14 . 1.505(3) ?
C14 C16 . 1.389(3) ?
C14 C15 . 1.390(3) ?
C15 C16 2_775 1.382(3) ?
C15 H15 . 0.930 ?
C16 C15 2_775 1.382(3) ?
C16 H16 . 0.930 ?

loop_
_geom_hbond_atom_site_label_D
_geom_hbond_atom_site_label_H
_geom_hbond_atom_site_label_A
_geom_hbond_site_symmetry_A
_geom_hbond_distance_DH
_geom_hbond_distance_HA
_geom_hbond_distance_DA
_geom_hbond_angle_DHA
_geom_hbond_publ_flag
O3 H3 O2 . 0.82 1.86 2.612(2) 152 yes
O3 H3B Cl1 2_665 0.82 2.31 3.0743(16) 155 yes
